data_4102943
loop_
_publ_author_name
'Zheng Huang'
'Jianrong (Steve) Zhou'
'John F. Hartwig'

_publ_section_title
;
 N-H Activation of Hydrazines by Iridium(I). Double N-H Activation To Form
 Iridium Aminonitrene Complexes
;
_journal_name_full 'Journal of the American Chemical Society'
_journal_page_first 11458
_journal_page_last 11460
_journal_paper_doi 10.1021/ja1053835
_journal_volume 132
_journal_year 2010
_chemical_formula_moiety 'C26 H57 Ir N2 P2, C5 H10'
_chemical_formula_sum 'C31 H67 Ir N2 P2'
_chemical_formula_weight 722.01
_chemical_name_systematic
; 
? 
;
_space_group_IT_number 2
_symmetry_cell_setting triclinic
_symmetry_space_group_name_Hall '-P 1'
_symmetry_space_group_name_H-M 'P -1'
_atom_sites_solution_hydrogens geom
_atom_sites_solution_primary direct
_atom_sites_solution_secondary difmap
_audit_creation_method SHELXL-97
_audit_update_record
; 
2007-04-15   text and data added, srw 
;
_cell_angle_alpha 110.418(2)
_cell_angle_beta 112.256(2)
_cell_angle_gamma 90.657(2)
_cell_formula_units_Z 2
_cell_length_a 11.8165(3)
_cell_length_b 11.9552(3)
_cell_length_c 14.4984(3)
_cell_measurement_reflns_used 7780
_cell_measurement_temperature 193(2)
_cell_measurement_theta_max 28.9
_cell_measurement_theta_min 2.4
_cell_volume 1751.97(8)
_computing_cell_refinement 'SAINT V6.22 (Bruker, 2001)'
_computing_data_collection 'APEX2 V1.0-27 (Bruker, 2004)'
_computing_data_reduction 'SAINT V6.22 (Bruker, 2001)'
_computing_molecular_graphics 'SHELXTL V6.12 (Bruker, 2001)'
_computing_publication_material 'XCIF (Bruker, 2001)'
_computing_structure_refinement 'SHELXTL V6.12 (Bruker, 2001)'
_computing_structure_solution 'SHELXTL V6.12 (Bruker, 2001)'
_diffrn_ambient_temperature 193(2)
_diffrn_measured_fraction_theta_full 0.987
_diffrn_measured_fraction_theta_max 0.987
_diffrn_measurement_device 'Bruker Kappa/ApexII CCD'
_diffrn_measurement_method 'profile data from \f and \w scans'
_diffrn_radiation_monochromator graphite
_diffrn_radiation_source 'fine-focus sealed tube'
_diffrn_radiation_type MoK\a
_diffrn_radiation_wavelength 0.71073
_diffrn_radiation_wavelength_id ga86rascp
_diffrn_reflns_av_R_equivalents 0.0262
_diffrn_reflns_av_sigmaI/netI 0.0272
_diffrn_reflns_limit_h_max 16
_diffrn_reflns_limit_h_min -15
_diffrn_reflns_limit_k_max 16
_diffrn_reflns_limit_k_min -16
_diffrn_reflns_limit_l_max 19
_diffrn_reflns_limit_l_min -19
_diffrn_reflns_number 29621
_diffrn_reflns_theta_full 28.91
_diffrn_reflns_theta_max 28.91
_diffrn_reflns_theta_min 1.64
_exptl_absorpt_coefficient_mu 3.922
_exptl_absorpt_correction_T_max 0.5986
_exptl_absorpt_correction_T_min 0.5140
_exptl_absorpt_correction_type integration
_exptl_absorpt_process_details 'SHELXTL/XPREP (Bruker, 2001)'
_exptl_crystal_colour orange
_exptl_crystal_density_diffrn 1.369
_exptl_crystal_density_method 'not measured'
_exptl_crystal_description prism
_exptl_crystal_F_000 748
_exptl_crystal_id ga86rascp
_exptl_crystal_preparation
; 
The data crystal was mounted using oil (Parantone-N, Exxon) to a 
0.3 mm cryo-loop (Hampton Research) with the (-1 5 -2) scattering 
planes roughly normal to the spindle axis. 
;
_exptl_crystal_size_max 0.25
_exptl_crystal_size_mid 0.23
_exptl_crystal_size_min 0.21
_refine_diff_density_max 0.831
_refine_diff_density_min -0.353
_refine_diff_density_rms 0.074
_refine_ls_extinction_method none
_refine_ls_goodness_of_fit_ref 1.039
_refine_ls_hydrogen_treatment mixed
_refine_ls_matrix_type full
_refine_ls_number_parameters 389
_refine_ls_number_reflns 9119
_refine_ls_number_restraints 172
_refine_ls_restrained_S_all 1.047
_refine_ls_R_factor_all 0.0238
_refine_ls_R_factor_gt 0.0192
_refine_ls_shift/su_max 0.003
_refine_ls_shift/su_mean 0.000
_refine_ls_structure_factor_coef Fsqd
_refine_ls_weighting_details 'calc w=1/[\s^2^(Fo^2^)+(0.0251P)^2^+0.0816P] where P=(Fo^2^+2Fc^2^)/3'
_refine_ls_weighting_scheme calc
_refine_ls_wR_factor_gt 0.0451
_refine_ls_wR_factor_ref 0.0467
_reflns_number_gt 8297
_reflns_number_total 9119
_reflns_threshold_expression >2sigma(I)
_cod_data_source_file ja1053835_si_004.cif
_cod_data_source_block ga86rascp
_cod_original_sg_symbol_Hall '-P 1 '
_cod_original_sg_symbol_H-M 'P -1 '
_cod_database_code 4102943

loop_
_symmetry_equiv_pos_as_xyz
'x, y, z'
'-x, -y, -z'

loop_
_atom_site_label
_atom_site_type_symbol
_atom_site_fract_x
_atom_site_fract_y
_atom_site_fract_z
_atom_site_U_iso_or_equiv
_atom_site_adp_type
_atom_site_occupancy
_atom_site_symmetry_multiplicity
_atom_site_calc_flag
_atom_site_refinement_flags
_atom_site_disorder_assembly
_atom_site_disorder_group
C1 C 0.0802(2) 0.1411(2) 0.7508(2) 0.0353(5) Uani 1 1 d . . .
H1A H 0.0933 0.1223 0.8150 0.042 Uiso 1 1 calc R . .
H1B H -0.0102 0.1271 0.7067 0.042 Uiso 1 1 calc R . .
C2 C 0.1429(3) 0.0597(2) 0.6854(2) 0.0380(5) Uani 1 1 d . . .
H2A H 0.0931 -0.0226 0.6460 0.046 Uiso 1 1 calc R . .
H2B H 0.2256 0.0538 0.7348 0.046 Uiso 1 1 calc R . .
C3 C 0.1574(2) 0.10735(18) 0.60499(19) 0.0324(5) Uani 1 1 d . . .
H3A H 0.0719 0.0980 0.5495 0.039 Uiso 1 1 calc R . .
C4 C 0.2269(2) 0.02478(19) 0.5462(2) 0.0382(5) Uani 1 1 d . . .
H4A H 0.3058 0.0175 0.5997 0.046 Uiso 1 1 calc R . .
H4B H 0.1764 -0.0570 0.5033 0.046 Uiso 1 1 calc R . .
C5 C 0.2539(2) 0.07461(19) 0.4722(2) 0.0384(5) Uani 1 1 d . . .
H5A H 0.1775 0.0588 0.4063 0.046 Uiso 1 1 calc R . .
H5B H 0.3173 0.0336 0.4505 0.046 Uiso 1 1 calc R . .
C6 C 0.2599(2) 0.3490(2) 0.93828(18) 0.0388(5) Uani 1 1 d . . .
C7 C 0.3523(3) 0.2588(3) 0.9411(2) 0.0576(8) Uani 1 1 d . . .
H7A H 0.4174 0.2843 1.0143 0.086 Uiso 1 1 calc R . .
H7B H 0.3897 0.2568 0.8909 0.086 Uiso 1 1 calc R . .
H7C H 0.3084 0.1779 0.9201 0.086 Uiso 1 1 calc R . .
C8 C 0.3306(3) 0.4754(3) 0.9749(2) 0.0548(7) Uani 1 1 d . . .
H8A H 0.4001 0.4952 1.0452 0.082 Uiso 1 1 calc R . .
H8B H 0.2748 0.5349 0.9811 0.082 Uiso 1 1 calc R . .
H8C H 0.3624 0.4772 0.9220 0.082 Uiso 1 1 calc R . .
C9 C 0.2028(3) 0.3478(3) 1.0172(2) 0.0543(7) Uani 1 1 d . . .
H9A H 0.2691 0.3658 1.0887 0.081 Uiso 1 1 calc R . .
H9B H 0.1543 0.2678 0.9916 0.081 Uiso 1 1 calc R . .
H9C H 0.1486 0.4091 1.0216 0.081 Uiso 1 1 calc R . .
C10 C 0.0038(2) 0.3757(2) 0.78636(18) 0.0320(5) Uani 1 1 d . . .
C11 C -0.0694(2) 0.3541(3) 0.6670(2) 0.0420(6) Uani 1 1 d . . .
H11A H -0.1459 0.3886 0.6581 0.063 Uiso 1 1 calc R . .
H11B H -0.0902 0.2670 0.6238 0.063 Uiso 1 1 calc R . .
H11C H -0.0189 0.3930 0.6428 0.063 Uiso 1 1 calc R . .
C12 C 0.0353(3) 0.5132(2) 0.8512(2) 0.0458(6) Uani 1 1 d . . .
H12A H -0.0409 0.5485 0.8352 0.069 Uiso 1 1 calc R . .
H12B H 0.0926 0.5496 0.8312 0.069 Uiso 1 1 calc R . .
H12C H 0.0742 0.5293 0.9284 0.069 Uiso 1 1 calc R . .
C13 C -0.0808(2) 0.3218(3) 0.8245(2) 0.0445(6) Uani 1 1 d . . .
H13A H -0.1506 0.3660 0.8213 0.067 Uiso 1 1 calc R . .
H13B H -0.0333 0.3289 0.8988 0.067 Uiso 1 1 calc R . .
H13C H -0.1121 0.2363 0.7776 0.067 Uiso 1 1 calc R . .
C14 C 0.4851(2) 0.2540(2) 0.5946(2) 0.0343(5) Uani 1 1 d . . .
C15 C 0.5280(3) 0.1702(3) 0.6572(2) 0.0488(7) Uani 1 1 d . . .
H15A H 0.6188 0.1831 0.6910 0.073 Uiso 1 1 calc R . .
H15B H 0.4966 0.0857 0.6074 0.073 Uiso 1 1 calc R . .
H15C H 0.4957 0.1887 0.7131 0.073 Uiso 1 1 calc R . .
C16 C 0.5426(2) 0.3842(2) 0.6738(2) 0.0464(6) Uani 1 1 d . . .
H16A H 0.6332 0.3921 0.7029 0.070 Uiso 1 1 calc R . .
H16B H 0.5156 0.4042 0.7329 0.070 Uiso 1 1 calc R . .
H16C H 0.5160 0.4396 0.6363 0.070 Uiso 1 1 calc R . .
C17 C 0.5351(3) 0.2167(3) 0.5067(2) 0.0490(7) Uani 1 1 d . . .
H17A H 0.6236 0.2127 0.5389 0.073 Uiso 1 1 calc R . .
H17B H 0.5236 0.2764 0.4731 0.073 Uiso 1 1 calc R . .
H17C H 0.4901 0.1371 0.4519 0.073 Uiso 1 1 calc R . .
C18 C 0.2498(2) 0.2911(2) 0.42533(18) 0.0355(5) Uani 1 1 d . . .
C19 C 0.1146(3) 0.3039(3) 0.4069(2) 0.0491(7) Uani 1 1 d . . .
H19A H 0.0766 0.3292 0.3461 0.074 Uiso 1 1 calc R . .
H19B H 0.1123 0.3647 0.4720 0.074 Uiso 1 1 calc R . .
H19C H 0.0686 0.2259 0.3910 0.074 Uiso 1 1 calc R . .
C20 C 0.3187(3) 0.4145(2) 0.4509(2) 0.0433(6) Uani 1 1 d . . .
H20A H 0.2764 0.4422 0.3923 0.065 Uiso 1 1 calc R . .
H20B H 0.4039 0.4074 0.4583 0.065 Uiso 1 1 calc R . .
H20C H 0.3199 0.4730 0.5184 0.065 Uiso 1 1 calc R . .
C21 C 0.2515(3) 0.2000(2) 0.31942(19) 0.0488(7) Uani 1 1 d . . .
H21A H 0.2203 0.2330 0.2630 0.073 Uiso 1 1 calc R . .
H21B H 0.1986 0.1233 0.2968 0.073 Uiso 1 1 calc R . .
H21C H 0.3365 0.1860 0.3315 0.073 Uiso 1 1 calc R . .
C22 C 0.3878(2) 0.63090(19) 0.77100(18) 0.0333(5) Uani 1 1 d . . .
H22A H 0.4473 0.5793 0.7960 0.040 Uiso 1 1 calc R . .
H22B H 0.3602 0.6729 0.8289 0.040 Uiso 1 1 calc R . .
C23 C 0.4523(2) 0.7245(2) 0.7496(2) 0.0413(6) Uani 1 1 d . . .
H23A H 0.5235 0.7753 0.8167 0.050 Uiso 1 1 calc R . .
H23B H 0.4843 0.6828 0.6947 0.050 Uiso 1 1 calc R . .
C24 C 0.3619(3) 0.8041(2) 0.7099(2) 0.0439(6) Uani 1 1 d . . .
H24A H 0.3391 0.8547 0.7685 0.053 Uiso 1 1 calc R . .
H24B H 0.4016 0.8585 0.6887 0.053 Uiso 1 1 calc R . .
C25 C 0.2469(3) 0.7258(2) 0.6144(2) 0.0429(6) Uani 1 1 d . . .
H25A H 0.2682 0.6853 0.5523 0.051 Uiso 1 1 calc R . .
H25B H 0.1848 0.7775 0.5941 0.051 Uiso 1 1 calc R . .
C26 C 0.1911(2) 0.6306(2) 0.6394(2) 0.0373(5) Uani 1 1 d . . .
H26A H 0.1625 0.6711 0.6970 0.045 Uiso 1 1 calc R . .
H26B H 0.1181 0.5790 0.5743 0.045 Uiso 1 1 calc R . .
N1 N 0.22430(19) 0.46960(16) 0.69942(16) 0.0327(4) Uani 1 1 d . . .
H1 H 0.190(2) 0.515(2) 0.746(2) 0.039 Uiso 1 1 d . . .
N2 N 0.28097(18) 0.55499(15) 0.67407(15) 0.0286(4) Uani 1 1 d . . .
P1 P 0.14551(5) 0.30008(5) 0.79317(4) 0.02523(11) Uani 1 1 d . . .
P2 P 0.31043(5) 0.23866(5) 0.54248(4) 0.02492(11) Uani 1 1 d . . .
Ir1 Ir 0.232771(7) 0.296030(6) 0.673938(6) 0.02248(3) Uani 1 1 d . . .
H H 0.329(2) 0.2373(19) 0.7337(18) 0.027 Uiso 1 1 d . . .
C27 C 0.8790(10) 0.1127(14) 0.9683(13) 0.139(3) Uani 0.448(9) 1 d PDU A 1
H27A H 0.9342 0.1922 1.0100 0.167 Uiso 0.448(9) 1 calc PR A 1
H27B H 0.9159 0.0581 0.9224 0.167 Uiso 0.448(9) 1 calc PR A 1
C28 C 0.7537(12) 0.1262(14) 0.9017(11) 0.140(3) Uani 0.448(9) 1 d PDU A 1
H28A H 0.7294 0.0709 0.8257 0.168 Uiso 0.448(9) 1 calc PR A 1
H28B H 0.7545 0.2102 0.9045 0.168 Uiso 0.448(9) 1 calc PR A 1
C29 C 0.6599(11) 0.0975(14) 0.9417(12) 0.144(3) Uani 0.448(9) 1 d PDU A 1
H29A H 0.5768 0.0615 0.8825 0.172 Uiso 0.448(9) 1 calc PR A 1
H29B H 0.6536 0.1693 0.9989 0.172 Uiso 0.448(9) 1 calc PR A 1
C30 C 0.7236(13) 0.0057(12) 0.9854(13) 0.148(3) Uani 0.448(9) 1 d PDU A 1
H30A H 0.7085 -0.0735 0.9261 0.178 Uiso 0.448(9) 1 calc PR A 1
H30B H 0.6932 -0.0055 1.0370 0.178 Uiso 0.448(9) 1 calc PR A 1
C31 C 0.8613(12) 0.0600(16) 1.0416(12) 0.148(3) Uani 0.448(9) 1 d PDU A 1
H31A H 0.8814 0.1232 1.1139 0.178 Uiso 0.448(9) 1 calc PR A 1
H31B H 0.9135 -0.0032 1.0492 0.178 Uiso 0.448(9) 1 calc PR A 1
C32 C 0.8644(9) 0.1498(12) 1.0343(11) 0.142(3) Uani 0.552(9) 1 d PDU A 2
H32A H 0.9044 0.2276 1.0962 0.171 Uiso 0.552(9) 1 calc PR A 2
H32B H 0.9278 0.1129 1.0099 0.171 Uiso 0.552(9) 1 calc PR A 2
C33 C 0.7627(10) 0.1677(11) 0.9462(10) 0.143(3) Uani 0.552(9) 1 d PDU A 2
H33A H 0.7917 0.1696 0.8910 0.171 Uiso 0.552(9) 1 calc PR A 2
H33B H 0.7365 0.2462 0.9745 0.171 Uiso 0.552(9) 1 calc PR A 2
C34 C 0.6533(10) 0.0661(12) 0.8953(8) 0.138(3) Uani 0.552(9) 1 d PDU A 2
H34A H 0.5737 0.0909 0.8604 0.166 Uiso 0.552(9) 1 calc PR A 2
H34B H 0.6643 -0.0079 0.8432 0.166 Uiso 0.552(9) 1 calc PR A 2
C35 C 0.6659(11) 0.0522(11) 0.9976(9) 0.132(3) Uani 0.552(9) 1 d PDU A 2
H35A H 0.6237 -0.0287 0.9815 0.158 Uiso 0.552(9) 1 calc PR A 2
H35B H 0.6285 0.1146 1.0371 0.158 Uiso 0.552(9) 1 calc PR A 2
C36 C 0.8040(11) 0.0672(12) 1.0642(9) 0.134(3) Uani 0.552(9) 1 d PDU A 2
H36A H 0.8228 0.1024 1.1422 0.161 Uiso 0.552(9) 1 calc PR A 2
H36B H 0.8329 -0.0119 1.0473 0.161 Uiso 0.552(9) 1 calc PR A 2

loop_
_atom_site_aniso_label
_atom_site_aniso_U_11
_atom_site_aniso_U_22
_atom_site_aniso_U_33
_atom_site_aniso_U_23
_atom_site_aniso_U_13
_atom_site_aniso_U_12
C1 0.0390(13) 0.0344(11) 0.0410(13) 0.0188(10) 0.0211(11) 0.0036(10)
C2 0.0473(15) 0.0285(11) 0.0458(14) 0.0177(10) 0.0235(12) 0.0062(10)
C3 0.0365(13) 0.0257(10) 0.0374(12) 0.0104(9) 0.0192(10) 0.0032(9)
C4 0.0462(14) 0.0242(10) 0.0478(14) 0.0103(10) 0.0262(12) 0.0063(10)
C5 0.0470(15) 0.0272(10) 0.0411(13) 0.0034(9) 0.0268(12) 0.0023(10)
C6 0.0301(12) 0.0591(15) 0.0250(11) 0.0180(11) 0.0071(10) 0.0049(11)
C7 0.0435(16) 0.092(2) 0.0407(15) 0.0354(16) 0.0108(13) 0.0235(16)
C8 0.0361(15) 0.076(2) 0.0337(13) 0.0133(13) 0.0029(11) -0.0103(14)
C9 0.0481(17) 0.087(2) 0.0302(13) 0.0245(14) 0.0164(12) 0.0047(15)
C10 0.0232(11) 0.0408(12) 0.0340(12) 0.0128(10) 0.0150(9) 0.0089(9)
C11 0.0289(13) 0.0550(15) 0.0410(14) 0.0215(12) 0.0099(11) 0.0124(11)
C12 0.0433(15) 0.0428(13) 0.0557(16) 0.0128(12) 0.0302(13) 0.0129(11)
C13 0.0328(13) 0.0584(16) 0.0521(16) 0.0236(13) 0.0252(12) 0.0083(12)
C14 0.0254(11) 0.0402(12) 0.0413(13) 0.0165(10) 0.0168(10) 0.0100(9)
C15 0.0373(15) 0.0599(16) 0.0610(18) 0.0334(14) 0.0226(13) 0.0234(13)
C16 0.0289(13) 0.0475(14) 0.0529(16) 0.0122(12) 0.0129(12) 0.0021(11)
C17 0.0404(15) 0.0580(16) 0.0621(18) 0.0225(14) 0.0349(14) 0.0175(13)
C18 0.0377(13) 0.0459(13) 0.0291(11) 0.0169(10) 0.0177(10) 0.0133(10)
C19 0.0405(15) 0.0711(18) 0.0423(15) 0.0299(14) 0.0160(12) 0.0196(14)
C20 0.0558(17) 0.0432(13) 0.0454(14) 0.0246(11) 0.0285(13) 0.0155(12)
C21 0.0622(19) 0.0555(17) 0.0308(13) 0.0115(12) 0.0255(13) 0.0083(14)
C22 0.0410(13) 0.0302(10) 0.0300(11) 0.0137(9) 0.0138(10) 0.0063(9)
C23 0.0439(14) 0.0354(12) 0.0395(13) 0.0143(10) 0.0119(11) -0.0043(10)
C24 0.0638(18) 0.0281(11) 0.0456(14) 0.0173(10) 0.0256(13) 0.0044(11)
C25 0.0548(16) 0.0359(12) 0.0439(14) 0.0233(11) 0.0186(13) 0.0146(11)
C26 0.0363(13) 0.0361(12) 0.0408(13) 0.0168(10) 0.0150(11) 0.0121(10)
N1 0.0409(11) 0.0272(9) 0.0408(11) 0.0126(8) 0.0282(10) 0.0073(8)
N2 0.0330(10) 0.0247(8) 0.0328(10) 0.0138(7) 0.0158(8) 0.0057(7)
P1 0.0221(3) 0.0319(3) 0.0237(3) 0.0123(2) 0.0099(2) 0.0040(2)
P2 0.0246(3) 0.0258(2) 0.0272(3) 0.0094(2) 0.0141(2) 0.0062(2)
Ir1 0.02281(4) 0.02240(4) 0.02463(4) 0.00969(3) 0.01148(3) 0.00477(3)
C27 0.161(5) 0.142(6) 0.131(6) 0.084(5) 0.048(5) 0.004(5)
C28 0.164(6) 0.142(6) 0.119(6) 0.068(5) 0.048(5) -0.013(5)
C29 0.164(5) 0.142(6) 0.127(6) 0.065(5) 0.050(5) -0.006(5)
C30 0.174(6) 0.130(6) 0.139(6) 0.075(5) 0.042(5) -0.012(5)
C31 0.171(6) 0.140(6) 0.143(6) 0.086(5) 0.046(5) 0.001(5)
C32 0.161(5) 0.130(6) 0.140(6) 0.079(5) 0.042(5) -0.006(5)
C33 0.171(5) 0.134(5) 0.131(6) 0.085(5) 0.041(5) -0.018(4)
C34 0.167(5) 0.138(5) 0.116(5) 0.069(5) 0.047(4) -0.012(4)
C35 0.165(6) 0.127(6) 0.118(5) 0.057(5) 0.064(5) 0.000(5)
C36 0.167(6) 0.136(5) 0.118(5) 0.075(4) 0.055(5) 0.008(5)

loop_
_atom_type_symbol
_atom_type_description
_atom_type_scat_dispersion_real
_atom_type_scat_dispersion_imag
_atom_type_scat_source
C C 0.0033 0.0016 'International Tables Vol C Tables 4.2.6.8 and 6.1.1.4'
H H 0.0000 0.0000 'International Tables Vol C Tables 4.2.6.8 and 6.1.1.4'
N N 0.0061 0.0033 'International Tables Vol C Tables 4.2.6.8 and 6.1.1.4'
P P 0.1023 0.0942 'International Tables Vol C Tables 4.2.6.8 and 6.1.1.4'
Ir Ir -1.4442 7.9887 'International Tables Vol C Tables 4.2.6.8 and 6.1.1.4'

loop_
_exptl_crystal_face_index_h
_exptl_crystal_face_index_k
_exptl_crystal_face_index_l
_exptl_crystal_face_perp_dist
-1.00 -1.00 0.00 0.0800
-1.00 2.00 -1.00 0.1000
2.00 1.00 1.00 0.1000
0.00 0.00 1.00 0.1000
0.00 1.00 0.00 0.1000
0.00 -1.00 0.00 0.0700
2.00 0.00 -1.00 0.1000
1.00 -3.00 2.00 0.1200
-1.00 0.00 -3.00 0.1300
2.00 1.00 -2.00 0.1100
-2.00 -1.00 2.00 0.0900
0.00 -3.00 1.00 0.0700
-2.00 1.00 3.00 0.1000
0.00 1.00 -1.00 0.0900
1.00 1.00 -3.00 0.1100
1.00 -1.00 -1.00 0.1000

loop_
_geom_angle_atom_site_label_1
_geom_angle_atom_site_label_2
_geom_angle_atom_site_label_3
_geom_angle
C2 C1 P1 109.41(16)
C2 C1 H1A 109.8
P1 C1 H1A 109.8
C2 C1 H1B 109.8
P1 C1 H1B 109.8
H1A C1 H1B 108.2
C1 C2 C3 111.70(18)
C1 C2 H2A 109.3
C3 C2 H2A 109.3
C1 C2 H2B 109.3
C3 C2 H2B 109.3
H2A C2 H2B 107.9
C2 C3 C4 108.86(18)
C2 C3 Ir1 113.64(15)
C4 C3 Ir1 114.68(15)
C2 C3 H3A 106.3
C4 C3 H3A 106.3
Ir1 C3 H3A 106.3
C5 C4 C3 110.95(18)
C5 C4 H4A 109.5
C3 C4 H4A 109.4
C5 C4 H4B 109.4
C3 C4 H4B 109.5
H4A C4 H4B 108.0
C4 C5 P2 109.80(16)
C4 C5 H5A 109.7
P2 C5 H5A 109.7
C4 C5 H5B 109.7
P2 C5 H5B 109.7
H5A C5 H5B 108.2
C8 C6 C9 109.7(2)
C8 C6 C7 108.8(2)
C9 C6 C7 107.5(2)
C8 C6 P1 109.15(17)
C9 C6 P1 114.90(18)
C7 C6 P1 106.61(18)
C6 C7 H7A 109.5
C6 C7 H7B 109.5
H7A C7 H7B 109.5
C6 C7 H7C 109.5
H7A C7 H7C 109.5
H7B C7 H7C 109.5
C6 C8 H8A 109.5
C6 C8 H8B 109.5
H8A C8 H8B 109.5
C6 C8 H8C 109.5
H8A C8 H8C 109.5
H8B C8 H8C 109.5
C6 C9 H9A 109.5
C6 C9 H9B 109.5
H9A C9 H9B 109.5
C6 C9 H9C 109.5
H9A C9 H9C 109.5
H9B C9 H9C 109.5
C11 C10 C12 107.9(2)
C11 C10 C13 108.4(2)
C12 C10 C13 107.62(19)
C11 C10 P1 105.87(15)
C12 C10 P1 113.58(16)
C13 C10 P1 113.20(17)
C10 C11 H11A 109.5
C10 C11 H11B 109.5
H11A C11 H11B 109.5
C10 C11 H11C 109.5
H11A C11 H11C 109.5
H11B C11 H11C 109.5
C10 C12 H12A 109.5
C10 C12 H12B 109.5
H12A C12 H12B 109.5
C10 C12 H12C 109.5
H12A C12 H12C 109.5
H12B C12 H12C 109.5
C10 C13 H13A 109.5
C10 C13 H13B 109.5
H13A C13 H13B 109.5
C10 C13 H13C 109.5
H13A C13 H13C 109.5
H13B C13 H13C 109.5
C16 C14 C17 110.5(2)
C16 C14 C15 107.7(2)
C17 C14 C15 106.3(2)
C16 C14 P2 109.02(16)
C17 C14 P2 114.66(18)
C15 C14 P2 108.38(17)
C14 C15 H15A 109.5
C14 C15 H15B 109.5
H15A C15 H15B 109.5
C14 C15 H15C 109.5
H15A C15 H15C 109.5
H15B C15 H15C 109.5
C14 C16 H16A 109.5
C14 C16 H16B 109.5
H16A C16 H16B 109.5
C14 C16 H16C 109.5
H16A C16 H16C 109.5
H16B C16 H16C 109.5
C14 C17 H17A 109.5
C14 C17 H17B 109.5
H17A C17 H17B 109.5
C14 C17 H17C 109.5
H17A C17 H17C 109.5
H17B C17 H17C 109.5
C20 C18 C19 108.0(2)
C20 C18 C21 108.4(2)
C19 C18 C21 108.5(2)
C20 C18 P2 112.96(17)
C19 C18 P2 104.98(16)
C21 C18 P2 113.76(17)
C18 C19 H19A 109.5
C18 C19 H19B 109.5
H19A C19 H19B 109.5
C18 C19 H19C 109.5
H19A C19 H19C 109.5
H19B C19 H19C 109.5
C18 C20 H20A 109.5
C18 C20 H20B 109.5
H20A C20 H20B 109.5
C18 C20 H20C 109.5
H20A C20 H20C 109.5
H20B C20 H20C 109.5
C18 C21 H21A 109.5
C18 C21 H21B 109.5
H21A C21 H21B 109.5
C18 C21 H21C 109.5
H21A C21 H21C 109.5
H21B C21 H21C 109.5
N2 C22 C23 111.30(18)
N2 C22 H22A 109.4
C23 C22 H22A 109.4
N2 C22 H22B 109.4
C23 C22 H22B 109.4
H22A C22 H22B 108.0
C24 C23 C22 110.2(2)
C24 C23 H23A 109.6
C22 C23 H23A 109.6
C24 C23 H23B 109.6
C22 C23 H23B 109.6
H23A C23 H23B 108.1
C25 C24 C23 109.72(19)
C25 C24 H24A 109.7
C23 C24 H24A 109.7
C25 C24 H24B 109.7
C23 C24 H24B 109.7
H24A C24 H24B 108.2
C24 C25 C26 111.6(2)
C24 C25 H25A 109.3
C26 C25 H25A 109.3
C24 C25 H25B 109.3
C26 C25 H25B 109.3
H25A C25 H25B 108.0
N2 C26 C25 111.4(2)
N2 C26 H26A 109.3
C25 C26 H26A 109.3
N2 C26 H26B 109.3
C25 C26 H26B 109.3
H26A C26 H26B 108.0
N2 N1 Ir1 132.53(14)
N2 N1 H1 106.0(16)
Ir1 N1 H1 120.6(15)
N1 N2 C22 108.61(17)
N1 N2 C26 108.83(17)
C22 N2 C26 109.37(17)
C1 P1 C6 106.11(11)
C1 P1 C10 101.29(11)
C6 P1 C10 109.61(11)
C1 P1 Ir1 104.21(7)
C6 P1 Ir1 114.74(8)
C10 P1 Ir1 118.97(7)
C5 P2 C14 104.82(11)
C5 P2 C18 101.15(11)
C14 P2 C18 109.21(11)
C5 P2 Ir1 103.73(8)
C14 P2 Ir1 115.29(8)
C18 P2 Ir1 120.22(7)
N1 Ir1 C3 154.47(9)
N1 Ir1 P1 92.26(6)
C3 Ir1 P1 82.75(6)
N1 Ir1 P2 102.21(6)
C3 Ir1 P2 82.86(6)
P1 Ir1 P2 165.215(19)
N1 Ir1 H 130.8(8)
C3 Ir1 H 73.9(8)
P1 Ir1 H 85.3(8)
P2 Ir1 H 87.5(8)
C28 C27 C31 105.3(6)
C28 C27 H27A 110.7
C31 C27 H27A 110.7
C28 C27 H27B 110.7
C31 C27 H27B 110.7
H27A C27 H27B 108.8
C27 C28 C29 110.8(6)
C27 C28 H28A 109.5
C29 C28 H28A 109.5
C27 C28 H28B 109.5
C29 C28 H28B 109.5
H28A C28 H28B 108.1
C28 C29 C30 97.4(6)
C28 C29 H29A 112.3
C30 C29 H29A 112.3
C28 C29 H29B 112.3
C30 C29 H29B 112.3
H29A C29 H29B 109.9
C29 C30 C31 104.7(7)
C29 C30 H30A 110.8
C31 C30 H30A 110.8
C29 C30 H30B 110.8
C31 C30 H30B 110.8
H30A C30 H30B 108.9
C27 C31 C30 103.3(6)
C27 C31 H31A 111.1
C30 C31 H31A 111.1
C27 C31 H31B 111.1
C30 C31 H31B 111.1
H31A C31 H31B 109.1
C33 C32 C36 104.4(6)
C33 C32 H32A 110.9
C36 C32 H32A 110.9
C33 C32 H32B 110.9
C36 C32 H32B 110.9
H32A C32 H32B 108.9
C32 C33 C34 110.4(6)
C32 C33 H33A 109.6
C34 C33 H33A 109.6
C32 C33 H33B 109.6
C34 C33 H33B 109.6
H33A C33 H33B 108.1
C35 C34 C33 96.8(7)
C35 C34 H34A 112.4
C33 C34 H34A 112.4
C35 C34 H34B 112.4
C33 C34 H34B 112.4
H34A C34 H34B 110.0
C34 C35 C36 106.2(7)
C34 C35 H35A 110.5
C36 C35 H35A 110.5
C34 C35 H35B 110.5
C36 C35 H35B 110.5
H35A C35 H35B 108.7
C32 C36 C35 105.6(6)
C32 C36 H36A 110.6
C35 C36 H36A 110.6
C32 C36 H36B 110.6
C35 C36 H36B 110.6
H36A C36 H36B 108.7

loop_
_geom_bond_atom_site_label_1
_geom_bond_atom_site_label_2
_geom_bond_distance
C1 C2 1.517(3)
C1 P1 1.838(2)
C1 H1A 0.9900
C1 H1B 0.9900
C2 C3 1.526(3)
C2 H2A 0.9900
C2 H2B 0.9900
C3 C4 1.529(3)
C3 Ir1 2.142(2)
C3 H3A 1.0000
C4 C5 1.520(3)
C4 H4A 0.9900
C4 H4B 0.9900
C5 P2 1.841(2)
C5 H5A 0.9900
C5 H5B 0.9900
C6 C8 1.530(4)
C6 C9 1.536(3)
C6 C7 1.543(4)
C6 P1 1.888(2)
C7 H7A 0.9800
C7 H7B 0.9800
C7 H7C 0.9800
C8 H8A 0.9800
C8 H8B 0.9800
C8 H8C 0.9800
C9 H9A 0.9800
C9 H9B 0.9800
C9 H9C 0.9800
C10 C11 1.536(3)
C10 C12 1.539(3)
C10 C13 1.540(3)
C10 P1 1.898(2)
C11 H11A 0.9800
C11 H11B 0.9800
C11 H11C 0.9800
C12 H12A 0.9800
C12 H12B 0.9800
C12 H12C 0.9800
C13 H13A 0.9800
C13 H13B 0.9800
C13 H13C 0.9800
C14 C16 1.529(3)
C14 C17 1.534(3)
C14 C15 1.544(3)
C14 P2 1.892(2)
C15 H15A 0.9800
C15 H15B 0.9800
C15 H15C 0.9800
C16 H16A 0.9800
C16 H16B 0.9800
C16 H16C 0.9800
C17 H17A 0.9800
C17 H17B 0.9800
C17 H17C 0.9800
C18 C20 1.530(3)
C18 C19 1.535(4)
C18 C21 1.550(3)
C18 P2 1.903(2)
C19 H19A 0.9800
C19 H19B 0.9800
C19 H19C 0.9800
C20 H20A 0.9800
C20 H20B 0.9800
C20 H20C 0.9800
C21 H21A 0.9800
C21 H21B 0.9800
C21 H21C 0.9800
C22 N2 1.460(3)
C22 C23 1.526(3)
C22 H22A 0.9900
C22 H22B 0.9900
C23 C24 1.523(4)
C23 H23A 0.9900
C23 H23B 0.9900
C24 C25 1.510(4)
C24 H24A 0.9900
C24 H24B 0.9900
C25 C26 1.521(3)
C25 H25A 0.9900
C25 H25B 0.9900
C26 N2 1.460(3)
C26 H26A 0.9900
C26 H26B 0.9900
N1 N2 1.435(2)
N1 Ir1 1.9875(18)
N1 H1 0.93(3)
P1 Ir1 2.3123(5)
P2 Ir1 2.3178(5)
Ir1 H 1.50(2)
C27 C28 1.477(7)
C27 C31 1.485(8)
C27 H27A 0.9900
C27 H27B 0.9900
C28 C29 1.517(8)
C28 H28A 0.9900
C28 H28B 0.9900
C29 C30 1.522(8)
C29 H29A 0.9900
C29 H29B 0.9900
C30 C31 1.528(8)
C30 H30A 0.9900
C30 H30B 0.9900
C31 H31A 0.9900
C31 H31B 0.9900
C32 C33 1.468(9)
C32 C36 1.479(9)
C32 H32A 0.9900
C32 H32B 0.9900
C33 C34 1.518(9)
C33 H33A 0.9900
C33 H33B 0.9900
C34 C35 1.503(9)
C34 H34A 0.9900
C34 H34B 0.9900
C35 C36 1.519(10)
C35 H35A 0.9900
C35 H35B 0.9900
C36 H36A 0.9900
C36 H36B 0.9900
